data_4063884
loop_
_publ_author_name
'Kozlov, Vladimir A.'
'Aleksanyan, Diana V.'
'Nelyubina, Yulia V.'
'Lyssenko, Konstantin A.'
'Petrovskii, Pavel V.'
'Vasil&#x2019;ev, Andrei A.'
'Odinets, Irina L.'

_publ_section_title
;
 Hybrid Thiophosphoryl--Benzothiazole Palladium SCN-Pincer Complexes:
 Synthesis and Effect of Structure Modifications on Catalytic Performance
 in the Suzuki Cross-Coupling
;
_journal_issue 11
_journal_name_full Organometallics
_journal_page_first 2920
_journal_paper_doi 10.1021/om101012r
_journal_volume 30
_journal_year 2011
_chemical_formula_moiety '2(C25 H17 Cl N P Pd S2), C H2 Cl2'
_chemical_formula_sum 'C51 H36 Cl4 N2 P2 Pd2 S4'
_chemical_formula_weight 1221.60
_chemical_name_systematic
; 
 ? 
;
_space_group_IT_number 2
_symmetry_cell_setting triclinic
_symmetry_space_group_name_Hall '-P 1'
_symmetry_space_group_name_H-M 'P -1'
_atom_sites_solution_hydrogens geom
_atom_sites_solution_primary direct
_atom_sites_solution_secondary difmap
_audit_creation_method SHELXL-97
_cell_angle_alpha 71.5290(10)
_cell_angle_beta 82.3750(11)
_cell_angle_gamma 69.1980(10)
_cell_formula_units_Z 1
_cell_length_a 9.6828(6)
_cell_length_b 11.1434(6)
_cell_length_c 12.3807(7)
_cell_measurement_reflns_used 2668
_cell_measurement_temperature 100(2)
_cell_measurement_theta_max 30
_cell_measurement_theta_min 3
_cell_volume 1184.15(12)
_computing_cell_refinement 'APEX2 (Bruker, 2005)'
_computing_data_collection 'APEX2 (Bruker, 2005)'
_computing_data_reduction 'APEX2 (Bruker, 2005)'
_computing_molecular_graphics 'SHELXTL ver. 5.1 (Sheldrick, 1998b)'
_computing_publication_material 'SHELXTL ver. 5.1 (Sheldrick, 1998b)'
_computing_structure_refinement 'SHELXTL ver. 5.1 (Sheldrick, 1998b)'
_computing_structure_solution 'SHELXTL ver. 5.1 (Sheldrick, 1998b)'
_diffrn_ambient_temperature 100(2)
_diffrn_measured_fraction_theta_full 0.993
_diffrn_measured_fraction_theta_max 0.993
_diffrn_measurement_device_type 'Bruker SMART APEX2 CCD area detector'
_diffrn_measurement_method 'phi and omega scans'
_diffrn_radiation_monochromator graphite
_diffrn_radiation_source 'fine-focus sealed tube'
_diffrn_radiation_type MoK\a
_diffrn_radiation_wavelength 0.71073
_diffrn_reflns_av_R_equivalents 0.0249
_diffrn_reflns_av_sigmaI/netI 0.0397
_diffrn_reflns_limit_h_max 12
_diffrn_reflns_limit_h_min -12
_diffrn_reflns_limit_k_max 14
_diffrn_reflns_limit_k_min -14
_diffrn_reflns_limit_l_max 16
_diffrn_reflns_limit_l_min -16
_diffrn_reflns_number 13105
_diffrn_reflns_theta_full 28.00
_diffrn_reflns_theta_max 28.00
_diffrn_reflns_theta_min 2.04
_exptl_absorpt_coefficient_mu 1.269
_exptl_absorpt_correction_T_max 0.886
_exptl_absorpt_correction_T_min 0.660
_exptl_absorpt_correction_type multi-scan
_exptl_absorpt_process_details 'APEX2 (Bruker, 2005)'
_exptl_crystal_colour yellow
_exptl_crystal_density_diffrn 1.713
_exptl_crystal_density_method 'not measured'
_exptl_crystal_description prism
_exptl_crystal_F_000 610
_exptl_crystal_size_max 0.35
_exptl_crystal_size_mid 0.12
_exptl_crystal_size_min 0.10
_refine_diff_density_max 1.481
_refine_diff_density_min -0.986
_refine_diff_density_rms 0.092
_refine_ls_extinction_method none
_refine_ls_goodness_of_fit_ref 1.007
_refine_ls_hydrogen_treatment constr
_refine_ls_matrix_type full
_refine_ls_number_parameters 293
_refine_ls_number_reflns 5685
_refine_ls_number_restraints 1
_refine_ls_restrained_S_all 1.008
_refine_ls_R_factor_all 0.0329
_refine_ls_R_factor_gt 0.0277
_refine_ls_shift/su_max 0.001
_refine_ls_shift/su_mean 0.000
_refine_ls_structure_factor_coef Fsqd
_refine_ls_weighting_details 'calc w=1/[\s^2^(Fo^2^)+(0.0358P)^2^+0.0000P] where P=(Fo^2^+2Fc^2^)/3'
_refine_ls_weighting_scheme calc
_refine_ls_wR_factor_gt 0.0660
_refine_ls_wR_factor_ref 0.0678
_reflns_number_gt 4982
_reflns_number_total 5685
_reflns_threshold_expression I>2/s(I)
_cod_data_source_file om101012r_si_001.cif
_cod_data_source_block 12
_cod_depositor_comments
;
The following automatic conversions were performed:

'_symmetry_cell_setting' value 'Triclinic' changed to 'triclinic'
according to /home/saulius/struct/CIF-dictionaries/cif_core.dic
dictionary named 'cif_core.dic' version 2.4.1 from 2010-06-29.

Automatic conversion script
Id: cif_fix_values 1715 2011-07-08 13:25:40Z adriana 
;
_cod_database_code 4063884

loop_
_symmetry_equiv_pos_as_xyz
'x, y, z'
'-x, -y, -z'

loop_
_atom_site_label
_atom_site_type_symbol
_atom_site_fract_x
_atom_site_fract_y
_atom_site_fract_z
_atom_site_U_iso_or_equiv
_atom_site_adp_type
_atom_site_occupancy
_atom_site_symmetry_multiplicity
_atom_site_calc_flag
_atom_site_refinement_flags
_atom_site_disorder_group
Pd1 Pd 0.274174(18) 0.470300(16) 0.324931(14) 0.01059(6) Uani 1 1 d . .
Cl1 Cl 0.27345(6) 0.24359(5) 0.38846(5) 0.01545(12) Uani 1 1 d . .
S1 S 0.02537(6) 0.53792(6) 0.29697(5) 0.01449(12) Uani 1 1 d . .
P1 P -0.00071(6) 0.72101(6) 0.18583(5) 0.01190(12) Uani 1 1 d . .
N1 N 0.4898(2) 0.44727(19) 0.35966(16) 0.0130(4) Uani 1 1 d . .
S2 S 0.67939(6) 0.55823(6) 0.37029(5) 0.01525(12) Uani 1 1 d . .
C1 C 0.1479(2) 0.7669(2) 0.21097(19) 0.0125(4) Uani 1 1 d . .
C2 C 0.2657(2) 0.6587(2) 0.26529(18) 0.0121(4) Uani 1 1 d . .
C3 C 0.3926(2) 0.6840(2) 0.28165(19) 0.0125(4) Uani 1 1 d . .
C4 C 0.3979(3) 0.8142(2) 0.2485(2) 0.0165(5) Uani 1 1 d . .
H4A H 0.4846 0.8294 0.2601 0.020 Uiso 1 1 calc R .
C5 C 0.2760(3) 0.9215(2) 0.1987(2) 0.0170(5) Uani 1 1 d . .
H5A H 0.2782 1.0105 0.1780 0.020 Uiso 1 1 calc R .
C6 C 0.1508(3) 0.8986(2) 0.1789(2) 0.0159(5) Uani 1 1 d . .
H6A H 0.0677 0.9717 0.1439 0.019 Uiso 1 1 calc R .
C7 C 0.0107(2) 0.7188(2) 0.04011(19) 0.0144(5) Uani 1 1 d . .
C8 C -0.0927(3) 0.6798(3) 0.0034(2) 0.0214(5) Uani 1 1 d . .
H8A H -0.1639 0.6513 0.0558 0.026 Uiso 1 1 calc R .
C9 C -0.0915(3) 0.6826(3) -0.1094(2) 0.0273(6) Uani 1 1 d . .
H9A H -0.1625 0.6573 -0.1348 0.033 Uiso 1 1 calc R .
C10 C 0.0139(3) 0.7226(3) -0.1849(2) 0.0285(6) Uani 1 1 d . .
H10A H 0.0146 0.7249 -0.2624 0.034 Uiso 1 1 calc R .
C11 C 0.1175(3) 0.7589(3) -0.1488(2) 0.0291(6) Uani 1 1 d . .
H11A H 0.1899 0.7851 -0.2012 0.035 Uiso 1 1 calc R .
C12 C 0.1169(3) 0.7576(2) -0.0362(2) 0.0213(5) Uani 1 1 d . .
H12A H 0.1883 0.7830 -0.0115 0.026 Uiso 1 1 calc R .
C13 C -0.1747(2) 0.8463(2) 0.2028(2) 0.0128(4) Uani 1 1 d . .
C14 C -0.2530(3) 0.9409(2) 0.1079(2) 0.0169(5) Uani 1 1 d . .
H14A H -0.2198 0.9347 0.0336 0.020 Uiso 1 1 calc R .
C15 C -0.3794(3) 1.0441(2) 0.1223(2) 0.0196(5) Uani 1 1 d . .
H15A H -0.4324 1.1085 0.0577 0.024 Uiso 1 1 calc R .
C16 C -0.4286(3) 1.0534(2) 0.2305(2) 0.0193(5) Uani 1 1 d . .
H16A H -0.5143 1.1250 0.2402 0.023 Uiso 1 1 calc R .
C17 C -0.3519(3) 0.9575(2) 0.3252(2) 0.0169(5) Uani 1 1 d . .
H17A H -0.3868 0.9630 0.3995 0.020 Uiso 1 1 calc R .
C18 C -0.2258(2) 0.8549(2) 0.3121(2) 0.0151(5) Uani 1 1 d . .
H18A H -0.1738 0.7901 0.3771 0.018 Uiso 1 1 calc R .
C19 C 0.5109(2) 0.5640(2) 0.33525(19) 0.0129(4) Uani 1 1 d . .
C21 C 0.7289(2) 0.3849(2) 0.42482(19) 0.0135(4) Uani 1 1 d . .
C22 C 0.8604(3) 0.2939(2) 0.47754(19) 0.0160(5) Uani 1 1 d . .
H22A H 0.9381 0.3232 0.4863 0.019 Uiso 1 1 calc R .
C23 C 0.8729(3) 0.1604(2) 0.5162(2) 0.0171(5) Uani 1 1 d . .
H23A H 0.9611 0.0964 0.5520 0.021 Uiso 1 1 calc R .
C24 C 0.7580(3) 0.1165(2) 0.5038(2) 0.0177(5) Uani 1 1 d . .
H24A H 0.7699 0.0236 0.5309 0.021 Uiso 1 1 calc R .
C25 C 0.6280(3) 0.2069(2) 0.4526(2) 0.0160(5) Uani 1 1 d . .
H25A H 0.5501 0.1772 0.4452 0.019 Uiso 1 1 calc R .
C20 C 0.6133(2) 0.3420(2) 0.41226(19) 0.0133(4) Uani 1 1 d . .
C1S C 0.4871(11) 0.4597(10) 0.0676(8) 0.072(3) Uiso 0.50 1 d PD .
H1SA H 0.4002 0.4825 0.1144 0.087 Uiso 0.50 1 d PR .
H1SB H 0.5577 0.3813 0.1138 0.087 Uiso 0.50 1 d PR .
Cl1S Cl 0.5588(2) 0.58638(17) 0.03779(19) 0.0476(10) Uiso 0.552(9) 1 d PD 1
Cl1X Cl 0.5659(9) 0.5783(8) -0.0100(12) 0.230(4) Uiso 0.448(9) 1 d PD 2

loop_
_atom_site_aniso_label
_atom_site_aniso_U_11
_atom_site_aniso_U_22
_atom_site_aniso_U_33
_atom_site_aniso_U_23
_atom_site_aniso_U_13
_atom_site_aniso_U_12
Pd1 0.00864(9) 0.01023(9) 0.01281(9) -0.00285(6) -0.00064(6) -0.00333(6)
Cl1 0.0145(3) 0.0121(3) 0.0197(3) -0.0032(2) -0.0016(2) -0.0052(2)
S1 0.0100(3) 0.0135(3) 0.0184(3) -0.0014(2) -0.0018(2) -0.0045(2)
P1 0.0097(3) 0.0125(3) 0.0128(3) -0.0033(2) -0.0011(2) -0.0028(2)
N1 0.0118(9) 0.0118(9) 0.0142(9) -0.0024(7) -0.0012(7) -0.0035(7)
S2 0.0102(3) 0.0140(3) 0.0215(3) -0.0032(2) -0.0027(2) -0.0049(2)
C1 0.0102(10) 0.0145(11) 0.0128(11) -0.0040(9) 0.0004(8) -0.0043(9)
C2 0.0120(11) 0.0127(11) 0.0110(10) -0.0030(9) 0.0020(8) -0.0047(9)
C3 0.0113(11) 0.0133(11) 0.0122(11) -0.0034(9) -0.0004(8) -0.0037(9)
C4 0.0161(12) 0.0169(12) 0.0184(12) -0.0039(9) -0.0014(9) -0.0086(10)
C5 0.0209(12) 0.0109(11) 0.0191(12) -0.0014(9) -0.0035(10) -0.0068(9)
C6 0.0154(11) 0.0126(11) 0.0163(11) -0.0013(9) -0.0030(9) -0.0023(9)
C7 0.0150(11) 0.0123(11) 0.0137(11) -0.0050(9) -0.0002(9) -0.0011(9)
C8 0.0205(13) 0.0232(13) 0.0211(13) -0.0088(10) -0.0019(10) -0.0053(10)
C9 0.0325(15) 0.0263(15) 0.0253(14) -0.0118(12) -0.0098(12) -0.0053(12)
C10 0.0430(17) 0.0231(14) 0.0150(13) -0.0079(11) -0.0034(12) -0.0027(12)
C11 0.0379(16) 0.0283(15) 0.0194(13) -0.0090(11) 0.0093(12) -0.0107(13)
C12 0.0232(13) 0.0200(13) 0.0200(13) -0.0081(10) 0.0032(10) -0.0055(10)
C13 0.0087(10) 0.0116(11) 0.0191(11) -0.0057(9) -0.0011(9) -0.0033(8)
C14 0.0156(12) 0.0171(12) 0.0163(12) -0.0039(9) 0.0004(9) -0.0046(9)
C15 0.0162(12) 0.0152(12) 0.0225(13) -0.0025(10) -0.0025(10) -0.0012(9)
C16 0.0151(12) 0.0139(12) 0.0300(14) -0.0090(10) 0.0020(10) -0.0047(9)
C17 0.0195(12) 0.0183(12) 0.0182(12) -0.0104(10) 0.0052(9) -0.0099(10)
C18 0.0149(11) 0.0154(12) 0.0168(11) -0.0045(9) -0.0029(9) -0.0065(9)
C19 0.0098(10) 0.0156(11) 0.0139(11) -0.0040(9) 0.0004(8) -0.0055(9)
C21 0.0120(11) 0.0129(11) 0.0159(11) -0.0062(9) 0.0007(9) -0.0030(9)
C22 0.0115(11) 0.0205(12) 0.0159(11) -0.0068(10) 0.0004(9) -0.0044(9)
C23 0.0111(11) 0.0188(12) 0.0182(12) -0.0058(10) -0.0017(9) -0.0004(9)
C24 0.0175(12) 0.0130(11) 0.0208(12) -0.0050(9) -0.0022(10) -0.0022(9)
C25 0.0146(11) 0.0149(12) 0.0195(12) -0.0054(9) -0.0007(9) -0.0057(9)
C20 0.0103(10) 0.0169(12) 0.0139(11) -0.0073(9) 0.0005(9) -0.0039(9)

loop_
_atom_type_symbol
_atom_type_description
_atom_type_scat_dispersion_real
_atom_type_scat_dispersion_imag
_atom_type_scat_source
C C 0.0033 0.0016 'International Tables Vol C Tables 4.2.6.8 and 6.1.1.4'
H H 0.0000 0.0000 'International Tables Vol C Tables 4.2.6.8 and 6.1.1.4'
N N 0.0061 0.0033 'International Tables Vol C Tables 4.2.6.8 and 6.1.1.4'
S S 0.1246 0.1234 'International Tables Vol C Tables 4.2.6.8 and 6.1.1.4'
Cl Cl 0.1484 0.1585 'International Tables Vol C Tables 4.2.6.8 and 6.1.1.4'
Pd Pd -0.9988 1.0072 'International Tables Vol C Tables 4.2.6.8 and 6.1.1.4'
P P 0.1023 0.0942 'International Tables Vol C Tables 4.2.6.8 and 6.1.1.4'

loop_
_geom_angle_atom_site_label_1
_geom_angle_atom_site_label_2
_geom_angle_atom_site_label_3
_geom_angle
_geom_angle_site_symmetry_1
_geom_angle_site_symmetry_3
C2 Pd1 N1 80.61(8) . .
C2 Pd1 S1 89.36(7) . .
N1 Pd1 S1 167.59(5) . .
C2 Pd1 Cl1 176.31(7) . .
N1 Pd1 Cl1 102.53(5) . .
S1 Pd1 Cl1 87.77(2) . .
P1 S1 Pd1 98.81(3) . .
C1 P1 C7 108.98(11) . .
C1 P1 C13 109.92(11) . .
C7 P1 C13 106.54(11) . .
C1 P1 S1 105.40(8) . .
C7 P1 S1 112.19(8) . .
C13 P1 S1 113.77(8) . .
C19 N1 C20 110.96(19) . .
C19 N1 Pd1 111.98(15) . .
C20 N1 Pd1 136.69(15) . .
C19 S2 C21 89.30(11) . .
C2 C1 C6 121.5(2) . .
C2 C1 P1 113.66(17) . .
C6 C1 P1 124.86(17) . .
C1 C2 C3 117.8(2) . .
C1 C2 Pd1 126.61(17) . .
C3 C2 Pd1 115.59(16) . .
C4 C3 C2 121.2(2) . .
C4 C3 C19 125.4(2) . .
C2 C3 C19 113.4(2) . .
C5 C4 C3 119.8(2) . .
C5 C4 H4A 120.1 . .
C3 C4 H4A 120.1 . .
C4 C5 C6 120.0(2) . .
C4 C5 H5A 120.0 . .
C6 C5 H5A 120.0 . .
C5 C6 C1 119.6(2) . .
C5 C6 H6A 120.2 . .
C1 C6 H6A 120.2 . .
C12 C7 C8 119.9(2) . .
C12 C7 P1 121.68(18) . .
C8 C7 P1 118.42(18) . .
C9 C8 C7 120.0(2) . .
C9 C8 H8A 120.0 . .
C7 C8 H8A 120.0 . .
C8 C9 C10 119.6(3) . .
C8 C9 H9A 120.2 . .
C10 C9 H9A 120.2 . .
C11 C10 C9 120.6(2) . .
C11 C10 H10A 119.7 . .
C9 C10 H10A 119.7 . .
C10 C11 C12 120.5(3) . .
C10 C11 H11A 119.8 . .
C12 C11 H11A 119.8 . .
C11 C12 C7 119.4(2) . .
C11 C12 H12A 120.3 . .
C7 C12 H12A 120.3 . .
C14 C13 C18 119.7(2) . .
C14 C13 P1 120.75(18) . .
C18 C13 P1 119.40(17) . .
C15 C14 C13 120.0(2) . .
C15 C14 H14A 120.0 . .
C13 C14 H14A 120.0 . .
C16 C15 C14 120.2(2) . .
C16 C15 H15A 119.9 . .
C14 C15 H15A 119.9 . .
C15 C16 C17 119.7(2) . .
C15 C16 H16A 120.1 . .
C17 C16 H16A 120.1 . .
C18 C17 C16 120.6(2) . .
C18 C17 H17A 119.7 . .
C16 C17 H17A 119.7 . .
C17 C18 C13 119.8(2) . .
C17 C18 H18A 120.1 . .
C13 C18 H18A 120.1 . .
N1 C19 C3 118.1(2) . .
N1 C19 S2 116.08(17) . .
C3 C19 S2 125.79(17) . .
C22 C21 C20 121.5(2) . .
C22 C21 S2 128.14(18) . .
C20 C21 S2 110.38(17) . .
C23 C22 C21 117.4(2) . .
C23 C22 H22A 121.3 . .
C21 C22 H22A 121.3 . .
C22 C23 C24 121.5(2) . .
C22 C23 H23A 119.2 . .
C24 C23 H23A 119.2 . .
C25 C24 C23 120.7(2) . .
C25 C24 H24A 119.6 . .
C23 C24 H24A 119.6 . .
C24 C25 C20 118.8(2) . .
C24 C25 H25A 120.6 . .
C20 C25 H25A 120.6 . .
C25 C20 N1 126.7(2) . .
C25 C20 C21 120.0(2) . .
N1 C20 C21 113.3(2) . .
Cl1X C1S C1S 72.3(8) 2_665 2_665
C1S C1S Cl1S 60.8(6) 2_665 2_665
Cl1X C1S Cl1S 132.6(9) 2_665 .
C1S C1S Cl1S 60.8(6) 2_665 .
Cl1S C1S Cl1S 121.6(6) 2_665 .
Cl1X C1S Cl1X 113.1(8) 2_665 .
Cl1S C1S Cl1X 101.4(7) 2_665 .
Cl1X C1S H1SA 95.2 2_665 .
C1S C1S H1SA 127.1 2_665 .
Cl1S C1S H1SA 107.3 2_665 .
Cl1S C1S H1SA 106.9 . .
Cl1X C1S H1SA 121.3 . .
Cl1X C1S H1SB 106.1 2_665 .
C1S C1S H1SB 126.0 2_665 .
Cl1S C1S H1SB 106.8 2_665 .
Cl1S C1S H1SB 106.6 . .
Cl1X C1S H1SB 112.1 . .
H1SA C1S H1SB 106.9 . .
C1S Cl1S C1S 58.4(6) 2_665 .
C1S Cl1X C1S 66.9(8) 2_665 .

loop_
_geom_bond_atom_site_label_1
_geom_bond_atom_site_label_2
_geom_bond_distance
_geom_bond_site_symmetry_2
Pd1 C2 1.968(2) .
Pd1 N1 2.0970(19) .
Pd1 S1 2.2930(6) .
Pd1 Cl1 2.3986(6) .
S1 P1 2.0166(8) .
P1 C1 1.781(2) .
P1 C7 1.800(2) .
P1 C13 1.803(2) .
N1 C19 1.322(3) .
N1 C20 1.399(3) .
S2 C19 1.718(2) .
S2 C21 1.737(2) .
C1 C2 1.385(3) .
C1 C6 1.403(3) .
C2 C3 1.407(3) .
C3 C4 1.394(3) .
C3 C19 1.446(3) .
C4 C5 1.388(3) .
C4 H4A 0.9500 .
C5 C6 1.390(3) .
C5 H5A 0.9500 .
C6 H6A 0.9500 .
C7 C12 1.391(3) .
C7 C8 1.398(3) .
C8 C9 1.385(3) .
C8 H8A 0.9500 .
C9 C10 1.386(4) .
C9 H9A 0.9500 .
C10 C11 1.376(4) .
C10 H10A 0.9500 .
C11 C12 1.388(4) .
C11 H11A 0.9500 .
C12 H12A 0.9500 .
C13 C14 1.397(3) .
C13 C18 1.398(3) .
C14 C15 1.387(3) .
C14 H14A 0.9500 .
C15 C16 1.384(3) .
C15 H15A 0.9500 .
C16 C17 1.394(3) .
C16 H16A 0.9500 .
C17 C18 1.378(3) .
C17 H17A 0.9500 .
C18 H18A 0.9500 .
C21 C22 1.400(3) .
C21 C20 1.407(3) .
C22 C23 1.377(3) .
C22 H22A 0.9500 .
C23 C24 1.407(3) .
C23 H23A 0.9500 .
C24 C25 1.381(3) .
C24 H24A 0.9500 .
C25 C20 1.388(3) .
C25 H25A 0.9500 .
C1S Cl1X 1.181(14) 2_665
C1S C1S 1.662(19) 2_665
C1S Cl1S 1.704(10) 2_665
C1S Cl1S 1.705(10) .
C1S Cl1X 1.722(10) .
C1S H1SA 0.9600 .
C1S H1SB 0.9601 .
Cl1S C1S 1.704(10) 2_665
Cl1X C1S 1.181(14) 2_665
Cl1X Cl1X 2.441(16) 2_665

loop_
_geom_torsion_atom_site_label_1
_geom_torsion_atom_site_label_2
_geom_torsion_atom_site_label_3
_geom_torsion_atom_site_label_4
_geom_torsion
_geom_torsion_site_symmetry_1
_geom_torsion_site_symmetry_4
C2 Pd1 S1 P1 18.75(7) . .
N1 Pd1 S1 P1 54.6(3) . .
Cl1 Pd1 S1 P1 -158.94(3) . .
Pd1 S1 P1 C1 -23.98(8) . .
Pd1 S1 P1 C7 94.48(9) . .
Pd1 S1 P1 C13 -144.48(8) . .
C2 Pd1 N1 C19 5.05(16) . .
S1 Pd1 N1 C19 -31.4(4) . .
Cl1 Pd1 N1 C19 -176.92(14) . .
C2 Pd1 N1 C20 177.1(2) . .
S1 Pd1 N1 C20 140.7(2) . .
Cl1 Pd1 N1 C20 -4.8(2) . .
C7 P1 C1 C2 -99.82(18) . .
C13 P1 C1 C2 143.77(17) . .
S1 P1 C1 C2 20.78(18) . .
C7 P1 C1 C6 79.4(2) . .
C13 P1 C1 C6 -37.0(2) . .
S1 P1 C1 C6 -160.04(18) . .
C6 C1 C2 C3 -3.6(3) . .
P1 C1 C2 C3 175.63(16) . .
C6 C1 C2 Pd1 175.56(17) . .
P1 C1 C2 Pd1 -5.2(3) . .
N1 Pd1 C2 C1 176.6(2) . .
S1 Pd1 C2 C1 -10.74(19) . .
N1 Pd1 C2 C3 -4.25(16) . .
S1 Pd1 C2 C3 168.42(16) . .
C1 C2 C3 C4 2.5(3) . .
Pd1 C2 C3 C4 -176.71(17) . .
C1 C2 C3 C19 -177.86(19) . .
Pd1 C2 C3 C19 2.9(3) . .
C2 C3 C4 C5 0.1(3) . .
C19 C3 C4 C5 -179.4(2) . .
C3 C4 C5 C6 -1.8(4) . .
C4 C5 C6 C1 0.8(4) . .
C2 C1 C6 C5 2.0(3) . .
P1 C1 C6 C5 -177.14(18) . .
C1 P1 C7 C12 -4.0(2) . .
C13 P1 C7 C12 114.5(2) . .
S1 P1 C7 C12 -120.35(19) . .
C1 P1 C7 C8 177.48(18) . .
C13 P1 C7 C8 -64.0(2) . .
S1 P1 C7 C8 61.1(2) . .
C12 C7 C8 C9 -1.4(4) . .
P1 C7 C8 C9 177.1(2) . .
C7 C8 C9 C10 0.8(4) . .
C8 C9 C10 C11 0.2(4) . .
C9 C10 C11 C12 -0.8(4) . .
C10 C11 C12 C7 0.2(4) . .
C8 C7 C12 C11 0.9(4) . .
P1 C7 C12 C11 -177.6(2) . .
C1 P1 C13 C14 102.2(2) . .
C7 P1 C13 C14 -15.7(2) . .
S1 P1 C13 C14 -139.85(17) . .
C1 P1 C13 C18 -72.9(2) . .
C7 P1 C13 C18 169.17(18) . .
S1 P1 C13 C18 45.0(2) . .
C18 C13 C14 C15 1.1(3) . .
P1 C13 C14 C15 -173.99(18) . .
C13 C14 C15 C16 -0.2(4) . .
C14 C15 C16 C17 -1.0(4) . .
C15 C16 C17 C18 1.3(4) . .
C16 C17 C18 C13 -0.4(3) . .
C14 C13 C18 C17 -0.8(3) . .
P1 C13 C18 C17 174.33(17) . .
C20 N1 C19 C3 -179.22(19) . .
Pd1 N1 C19 C3 -5.0(3) . .
C20 N1 C19 S2 1.1(2) . .
Pd1 N1 C19 S2 175.28(10) . .
C4 C3 C19 N1 -178.7(2) . .
C2 C3 C19 N1 1.7(3) . .
C4 C3 C19 S2 0.9(3) . .
C2 C3 C19 S2 -178.67(17) . .
C21 S2 C19 N1 -0.82(18) . .
C21 S2 C19 C3 179.5(2) . .
C19 S2 C21 C22 -178.2(2) . .
C19 S2 C21 C20 0.30(17) . .
C20 C21 C22 C23 0.4(3) . .
S2 C21 C22 C23 178.67(18) . .
C21 C22 C23 C24 -0.2(3) . .
C22 C23 C24 C25 -0.3(4) . .
C23 C24 C25 C20 0.8(3) . .
C24 C25 C20 N1 -179.2(2) . .
C24 C25 C20 C21 -0.7(3) . .
C19 N1 C20 C25 177.8(2) . .
Pd1 N1 C20 C25 5.7(4) . .
C19 N1 C20 C21 -0.8(3) . .
Pd1 N1 C20 C21 -172.95(16) . .
C22 C21 C20 C25 0.1(3) . .
S2 C21 C20 C25 -178.50(18) . .
C22 C21 C20 N1 178.8(2) . .
S2 C21 C20 N1 0.2(2) . .
Cl1X C1S Cl1S C1S -9.4(8) 2_665 2_665
Cl1S C1S Cl1S C1S 0.0 2_665 2_665
Cl1X C1S Cl1S C1S 13.5(11) . 2_665
Cl1X C1S Cl1X C1S 0.000(1) 2_665 2_665
Cl1S C1S Cl1X C1S 6.5(6) 2_665 2_665
Cl1S C1S Cl1X C1S -161.8(15) . 2_665
C1S C1S Cl1X Cl1X 0.000(2) 2_665 2_665
Cl1S C1S Cl1X Cl1X 6.5(6) 2_665 2_665
Cl1S C1S Cl1X Cl1X -161.8(15) . 2_665
